data_4500596
loop_
_publ_author_name
'Wu, Hua'
'Liu, Hai-Yan'
'Yang, Jin'
'Liu, Bo'
'Ma, Jian-Fang'
'Liu, Ying-Ying'
'Liu, Yun-Yu'

_publ_section_title
;
 Series of Coordination Polymers Based on Different Carboxylates and a
 Tri(4-imidazolylphenyl)amine Ligand: Entangled Structures and
 Photoluminescence
;
_journal_issue 6
_journal_name_full 'Crystal Growth &amp; Design'
_journal_page_first 2317
_journal_paper_doi 10.1021/cg200005q
_journal_volume 11
_journal_year 2011
_chemical_formula_moiety 'C42 H33 Cd N8 O5 '
_chemical_formula_sum 'C42 H33 Cd N8 O5'
_chemical_formula_weight 842.16
_chemical_name_systematic
;
 ?
;
_space_group_IT_number 13
_symmetry_cell_setting monoclinic
_symmetry_space_group_name_Hall '-P 2yac'
_symmetry_space_group_name_H-M 'P 1 2/n 1'
_atom_sites_solution_hydrogens geom
_atom_sites_solution_primary direct
_atom_sites_solution_secondary difmap
_audit_creation_method SHELXL-97
_cell_angle_alpha 90.00
_cell_angle_beta 98.2530(10)
_cell_angle_gamma 90.00
_cell_formula_units_Z 4
_cell_length_a 14.9127(2)
_cell_length_b 9.2663(3)
_cell_length_c 27.2481(4)
_cell_measurement_reflns_used 6403
_cell_measurement_temperature 293(2)
_cell_measurement_theta_max 67.1
_cell_measurement_theta_min 3.2
_cell_volume 3726.30(14)
_computing_cell_refinement CrysAlis
_computing_data_collection 'CrysAlis (Oxford Diffraction, 2006)'
_computing_data_reduction CrysAlis
_computing_structure_refinement 'SHELXL-97 (Sheldrick, 2008)'
_computing_structure_solution 'SHELXS-97 (Sheldrick, 1997)'
_diffrn_ambient_temperature 293(2)
_diffrn_detector_area_resol_mean 10.0
_diffrn_measured_fraction_theta_full 0.962
_diffrn_measured_fraction_theta_max 0.962
_diffrn_measurement_device_type 'Oxford Diffraction Gemini R Ultra'
_diffrn_measurement_method '\w scan'
_diffrn_radiation_monochromator graphite
_diffrn_radiation_source 'fine-focus sealed tube'
_diffrn_radiation_type CuK\a
_diffrn_radiation_wavelength 1.54184
_diffrn_reflns_av_R_equivalents 0.0872
_diffrn_reflns_av_sigmaI/netI 0.0902
_diffrn_reflns_limit_h_max 17
_diffrn_reflns_limit_h_min -15
_diffrn_reflns_limit_k_max 9
_diffrn_reflns_limit_k_min -10
_diffrn_reflns_limit_l_max 32
_diffrn_reflns_limit_l_min -26
_diffrn_reflns_number 11158
_diffrn_reflns_theta_full 67.12
_diffrn_reflns_theta_max 67.12
_diffrn_reflns_theta_min 3.20
_exptl_absorpt_coefficient_mu 5.174
_exptl_absorpt_correction_T_max 0.455
_exptl_absorpt_correction_T_min 0.424
_exptl_absorpt_correction_type multi-scan
_exptl_absorpt_process_details
;
CrysAlis (Oxford Diffraction, 2006)
;
_exptl_crystal_colour colorless
_exptl_crystal_density_diffrn 1.501
_exptl_crystal_density_method 'not measured'
_exptl_crystal_description block
_exptl_crystal_F_000 1716
_exptl_crystal_size_max 0.19
_exptl_crystal_size_mid 0.17
_exptl_crystal_size_min 0.15
_refine_diff_density_max 1.098
_refine_diff_density_min -1.961
_refine_diff_density_rms 0.126
_refine_ls_extinction_coef 0.00072(12)
_refine_ls_extinction_expression Fc^*^=kFc[1+0.001xFc^2^\l^3^/sin(2\q)]^-1/4^
_refine_ls_extinction_method SHELXL
_refine_ls_goodness_of_fit_ref 0.995
_refine_ls_hydrogen_treatment mixed
_refine_ls_matrix_type full
_refine_ls_number_parameters 512
_refine_ls_number_reflns 6403
_refine_ls_number_restraints 4
_refine_ls_restrained_S_all 0.994
_refine_ls_R_factor_all 0.1039
_refine_ls_R_factor_gt 0.0654
_refine_ls_shift/su_max 0.002
_refine_ls_shift/su_mean 0.000
_refine_ls_structure_factor_coef Fsqd
_refine_ls_weighting_details 'calc w=1/[\s^2^(Fo^2^)+(0.1244P)^2^+0.0000P] where P=(Fo^2^+2Fc^2^)/3'
_refine_ls_weighting_scheme calc
_refine_ls_wR_factor_gt 0.1606
_refine_ls_wR_factor_ref 0.1874
_reflns_number_gt 4283
_reflns_number_total 6403
_reflns_threshold_expression >2\s(I)
_cod_data_source_file cg200005q_si_002.cif
_cod_data_source_block compound4
_cod_original_sg_symbol_Hall '-P 2yac '
_cod_original_sg_symbol_H-M 'P 2/n '
_cod_database_code 4500596

loop_
_symmetry_equiv_pos_as_xyz
'x, y, z'
'-x+1/2, y, -z+1/2'
'-x, -y, -z'
'x-1/2, -y, z-1/2'

loop_
_atom_site_label
_atom_site_type_symbol
_atom_site_fract_x
_atom_site_fract_y
_atom_site_fract_z
_atom_site_U_iso_or_equiv
_atom_site_adp_type
_atom_site_occupancy
_atom_site_symmetry_multiplicity
_atom_site_calc_flag
_atom_site_refinement_flags
Cd1 Cd 0.49315(2) 0.20880(6) 0.773909(13) 0.0417(2) Uani 1 1 d D
C1 C 1.0412(4) 0.7509(8) 0.9726(2) 0.0392(16) Uani 1 1 d .
C2 C 0.9674(4) 0.7661(9) 0.9985(2) 0.051(2) Uani 1 1 d .
H29 H 0.9089 0.7602 0.9814 0.062 Uiso 1 1 calc R
C3 C 0.9801(4) 0.7902(9) 1.0495(2) 0.0486(19) Uani 1 1 d .
H28 H 0.9304 0.7908 1.0666 0.058 Uiso 1 1 calc R
C4 C 1.0660(4) 0.8129(8) 1.07489(19) 0.0409(17) Uani 1 1 d .
C5 C 1.1401(4) 0.8022(8) 1.0492(2) 0.0440(17) Uani 1 1 d .
H26 H 1.1983 0.8163 1.0660 0.053 Uiso 1 1 calc R
C6 C 1.1279(4) 0.7708(9) 0.9994(2) 0.0449(17) Uani 1 1 d .
H25 H 1.1783 0.7625 0.9831 0.054 Uiso 1 1 calc R
C7 C 1.1551(4) 0.8875(10) 1.1557(2) 0.052(2) Uani 1 1 d .
H30 H 1.2094 0.9132 1.1450 0.063 Uiso 1 1 calc R
C8 C 1.1370(4) 0.8923(10) 1.2023(2) 0.053(2) Uani 1 1 d .
H31 H 1.1769 0.9242 1.2295 0.063 Uiso 1 1 calc R
C9 C 1.0160(4) 0.8119(9) 1.15722(19) 0.0443(18) Uani 1 1 d .
H32 H 0.9576 0.7776 1.1470 0.053 Uiso 1 1 calc R
C10 C 0.9453(4) 0.6773(9) 0.8955(2) 0.0441(18) Uani 1 1 d .
C11 C 0.8993(5) 0.5618(9) 0.9112(2) 0.0542(19) Uani 1 1 d .
H22 H 0.9250 0.5085 0.9386 0.065 Uiso 1 1 calc R
C12 C 0.8140(4) 0.5239(10) 0.8863(2) 0.057(2) Uani 1 1 d .
H23 H 0.7813 0.4496 0.8984 0.069 Uiso 1 1 calc R
C13 C 0.7786(4) 0.5963(9) 0.8441(2) 0.0495(19) Uani 1 1 d .
C14 C 0.8252(5) 0.7115(10) 0.8278(3) 0.059(2) Uani 1 1 d .
H20 H 0.8011 0.7615 0.7994 0.071 Uiso 1 1 calc R
C15 C 0.9077(5) 0.7524(10) 0.8539(3) 0.055(2) Uani 1 1 d .
H19 H 0.9382 0.8313 0.8432 0.066 Uiso 1 1 calc R
C16 C 0.6229(5) 0.6443(11) 0.7984(3) 0.064(2) Uani 1 1 d .
H16 H 0.6220 0.7447 0.7991 0.077 Uiso 1 1 calc R
C17 C 0.5558(5) 0.5539(11) 0.7776(3) 0.064(2) Uani 1 1 d .
H17 H 0.5004 0.5846 0.7607 0.077 Uiso 1 1 calc R
C18 C 0.6631(5) 0.4188(11) 0.8096(3) 0.062(2) Uani 1 1 d .
H15 H 0.6972 0.3376 0.8200 0.074 Uiso 1 1 calc R
C19 C 1.0987(4) 0.7646(9) 0.8928(2) 0.0412(17) Uani 1 1 d .
C20 C 1.1346(5) 0.8993(9) 0.8964(2) 0.0509(19) Uani 1 1 d .
H35 H 1.1125 0.9664 0.9171 0.061 Uiso 1 1 calc R
C21 C 1.2041(5) 0.9395(9) 0.8699(2) 0.0513(18) Uani 1 1 d .
H36 H 1.2296 1.0311 0.8732 0.062 Uiso 1 1 calc R
C22 C 1.2337(4) 0.8386(8) 0.83848(19) 0.0401(15) Uani 1 1 d .
C23 C 1.1964(5) 0.7039(9) 0.8332(2) 0.0481(17) Uani 1 1 d .
H38 H 1.2163 0.6390 0.8110 0.058 Uiso 1 1 calc R
C24 C 1.1287(4) 0.6629(9) 0.8607(2) 0.0458(16) Uani 1 1 d .
H33 H 1.1042 0.5705 0.8579 0.055 Uiso 1 1 calc R
C25 C 1.3644(5) 0.7884(10) 0.7926(3) 0.062(2) Uani 1 1 d .
H40 H 1.3663 0.6883 0.7946 0.075 Uiso 1 1 calc R
C26 C 1.4201(5) 0.8753(10) 0.7706(3) 0.0567(19) Uani 1 1 d .
H41 H 1.4676 0.8428 0.7548 0.068 Uiso 1 1 calc R
C27 C 1.3266(4) 1.0151(9) 0.7994(2) 0.0457(17) Uani 1 1 d .
H39 H 1.2960 1.0972 0.8075 0.055 Uiso 1 1 calc R
C28 C 0.6201(4) 0.0388(9) 0.9114(2) 0.0466(19) Uani 1 1 d .
C29 C 0.6740(4) -0.0830(10) 0.9128(2) 0.0527(19) Uani 1 1 d .
H13 H 0.6844 -0.1236 0.8829 0.063 Uiso 1 1 calc R
C30 C 0.7126(4) -0.1469(10) 0.9558(3) 0.059(2) Uani 1 1 d .
H12 H 0.7481 -0.2292 0.9552 0.071 Uiso 1 1 calc R
C31 C 0.6977(4) -0.0856(10) 1.0008(2) 0.055(2) Uani 1 1 d .
H11 H 0.7240 -0.1268 1.0306 0.066 Uiso 1 1 calc R
C32 C 0.6449(4) 0.0339(9) 1.0015(2) 0.0499(19) Uani 1 1 d .
H10 H 0.6367 0.0742 1.0318 0.060 Uiso 1 1 calc R
C33 C 0.6020(4) 0.0988(9) 0.95693(19) 0.0423(16) Uani 1 1 d .
C34 C 0.5138(4) 0.2671(9) 1.0022(2) 0.0513(18) Uani 1 1 d .
H8A H 0.5026 0.1836 1.0220 0.062 Uiso 1 1 calc R
H8B H 0.4562 0.3152 0.9926 0.062 Uiso 1 1 calc R
C35 C 0.5760(4) 0.3691(9) 1.0346(2) 0.0446(16) Uani 1 1 d .
C36 C 0.5523(4) 0.4141(9) 1.0794(2) 0.0496(19) Uani 1 1 d .
H5 H 0.4984 0.3817 1.0889 0.059 Uiso 1 1 calc R
C37 C 0.6070(4) 0.5063(9) 1.1101(2) 0.0493(19) Uani 1 1 d .
H4 H 0.5900 0.5335 1.1403 0.059 Uiso 1 1 calc R
C38 C 0.6872(4) 0.5591(8) 1.0966(2) 0.0419(16) Uani 1 1 d .
C39 C 0.7098(4) 0.5156(9) 1.0512(2) 0.0458(17) Uani 1 1 d .
H2 H 0.7633 0.5488 1.0414 0.055 Uiso 1 1 calc R
C40 C 0.6552(4) 0.4251(9) 1.0205(2) 0.0493(18) Uani 1 1 d .
H1 H 0.6711 0.4005 0.9898 0.059 Uiso 1 1 calc R
C41 C 0.5804(4) 0.0989(10) 0.8623(2) 0.053(2) Uani 1 1 d .
C42 C 0.7521(4) 0.6499(9) 1.1313(2) 0.0479(18) Uani 1 1 d .
N1 N 0.5801(4) 0.4146(8) 0.7845(2) 0.0552(16) Uani 1 1 d .
N2 N 0.6918(3) 0.5552(8) 0.81789(19) 0.0514(16) Uani 1 1 d .
N3 N 1.0294(3) 0.7220(7) 0.92176(18) 0.0437(14) Uani 1 1 d .
N4 N 1.0785(3) 0.8374(7) 1.12648(17) 0.0422(14) Uani 1 1 d .
N5 N 1.0498(3) 0.8427(7) 1.20379(17) 0.0458(14) Uani 1 1 d .
N6 N 1.3052(3) 0.8784(7) 0.81106(16) 0.0426(14) Uani 1 1 d .
N7 N 1.3971(3) 1.0159(7) 0.77466(18) 0.0440(14) Uani 1 1 d .
N8 N 0.5466(4) 0.2169(7) 0.95771(17) 0.0516(16) Uani 1 1 d .
O1 O 0.6134(3) 0.0603(8) 0.82341(15) 0.0673(18) Uani 1 1 d .
O2 O 0.5161(3) 0.1897(7) 0.85955(14) 0.0599(15) Uani 1 1 d .
O1W O 0.3723(3) 0.3640(8) 0.75480(19) 0.0644(15) Uani 1 1 d D
O3 O 0.8160(4) 0.7109(7) 1.1148(2) 0.0667(16) Uani 1 1 d .
O4 O 0.7392(3) 0.6580(7) 1.17629(16) 0.0621(16) Uani 1 1 d .
H1WA H 0.335(4) 0.379(11) 0.775(2) 0.093 Uiso 1 1 d D
H1WB H 0.345(3) 0.321(6) 0.730(2) 0.093 Uiso 1 1 d D

loop_
_atom_site_aniso_label
_atom_site_aniso_U_11
_atom_site_aniso_U_22
_atom_site_aniso_U_33
_atom_site_aniso_U_23
_atom_site_aniso_U_13
_atom_site_aniso_U_12
Cd1 0.0380(2) 0.0621(4) 0.0243(2) -0.00028(19) 0.00165(14) -0.0058(2)
C1 0.035(3) 0.058(5) 0.025(3) -0.001(3) 0.006(2) -0.003(3)
C2 0.030(2) 0.088(7) 0.036(3) -0.012(3) 0.005(2) -0.003(3)
C3 0.034(3) 0.080(6) 0.034(3) -0.005(3) 0.011(2) 0.000(3)
C4 0.037(3) 0.063(5) 0.023(2) -0.001(3) 0.009(2) -0.003(3)
C5 0.032(2) 0.065(6) 0.033(3) -0.002(3) 0.000(2) -0.003(3)
C6 0.036(3) 0.066(6) 0.034(3) 0.007(3) 0.010(2) -0.004(3)
C7 0.037(3) 0.081(7) 0.038(3) -0.004(3) 0.003(2) -0.007(3)
C8 0.039(3) 0.086(7) 0.032(3) -0.006(3) 0.002(2) -0.016(3)
C9 0.042(3) 0.071(6) 0.021(2) 0.001(3) 0.012(2) -0.008(3)
C10 0.036(3) 0.070(6) 0.027(3) -0.007(3) 0.006(2) -0.009(3)
C11 0.055(3) 0.060(6) 0.044(3) 0.006(3) -0.007(3) 0.001(4)
C12 0.051(3) 0.067(6) 0.053(4) 0.011(4) 0.004(3) -0.014(4)
C13 0.040(3) 0.065(6) 0.041(3) -0.012(3) -0.003(2) -0.002(3)
C14 0.049(3) 0.081(7) 0.043(3) 0.007(4) -0.004(3) -0.006(4)
C15 0.047(3) 0.069(6) 0.047(4) 0.009(3) 0.005(3) -0.009(4)
C16 0.054(4) 0.065(6) 0.067(4) -0.003(4) -0.008(3) -0.001(4)
C17 0.047(3) 0.077(7) 0.063(4) 0.000(4) -0.007(3) -0.008(4)
C18 0.046(3) 0.061(6) 0.072(4) -0.008(4) -0.013(3) -0.003(4)
C19 0.038(3) 0.061(5) 0.026(3) -0.001(3) 0.009(2) -0.006(3)
C20 0.060(3) 0.061(6) 0.036(3) -0.010(3) 0.021(3) 0.001(4)
C21 0.057(3) 0.053(5) 0.047(3) -0.005(3) 0.018(3) -0.011(4)
C22 0.046(3) 0.050(5) 0.025(2) 0.001(3) 0.007(2) -0.004(3)
C23 0.055(3) 0.050(5) 0.042(3) -0.005(3) 0.019(3) -0.002(4)
C24 0.052(3) 0.042(5) 0.044(3) -0.006(3) 0.010(3) -0.004(3)
C25 0.064(4) 0.055(6) 0.073(5) -0.002(4) 0.028(4) -0.001(4)
C26 0.057(4) 0.055(6) 0.063(4) 0.004(4) 0.027(3) -0.002(4)
C27 0.046(3) 0.052(5) 0.041(3) 0.003(3) 0.013(2) -0.004(3)
C28 0.032(2) 0.074(6) 0.032(3) -0.011(3) 0.000(2) -0.006(3)
C29 0.042(3) 0.071(6) 0.043(3) -0.005(3) 0.002(2) 0.003(3)
C30 0.044(3) 0.071(6) 0.058(4) -0.004(4) -0.003(3) 0.006(4)
C31 0.051(3) 0.068(6) 0.044(3) 0.006(3) -0.007(3) -0.003(4)
C32 0.049(3) 0.071(6) 0.027(3) 0.000(3) -0.002(2) -0.009(4)
C33 0.039(3) 0.055(5) 0.030(3) -0.006(3) -0.003(2) -0.002(3)
C34 0.046(3) 0.063(6) 0.043(3) -0.007(3) 0.001(3) -0.003(3)
C35 0.045(3) 0.055(5) 0.033(3) -0.007(3) 0.002(2) 0.001(3)
C36 0.047(3) 0.067(6) 0.037(3) -0.006(3) 0.011(2) -0.015(3)
C37 0.040(3) 0.073(6) 0.036(3) -0.009(3) 0.010(2) -0.004(3)
C38 0.041(3) 0.052(5) 0.031(3) -0.006(3) 0.001(2) 0.001(3)
C39 0.044(3) 0.057(5) 0.038(3) -0.008(3) 0.009(2) -0.001(3)
C40 0.046(3) 0.069(6) 0.034(3) -0.004(3) 0.012(2) -0.001(3)
C41 0.045(3) 0.080(7) 0.033(3) -0.009(3) 0.004(2) -0.015(4)
C42 0.043(3) 0.057(5) 0.043(3) -0.014(3) 0.001(2) 0.004(3)
N1 0.049(3) 0.052(5) 0.061(3) -0.004(3) -0.005(2) -0.001(3)
N2 0.039(2) 0.062(5) 0.049(3) -0.004(3) -0.007(2) -0.001(3)
N3 0.037(2) 0.065(5) 0.030(2) -0.002(2) 0.0061(19) -0.007(3)
N4 0.036(2) 0.058(4) 0.034(2) 0.002(2) 0.0077(19) -0.004(2)
N5 0.041(2) 0.066(5) 0.030(2) 0.004(2) 0.0028(18) 0.000(3)
N6 0.040(2) 0.056(4) 0.033(2) 0.001(2) 0.0122(19) -0.001(3)
N7 0.046(2) 0.047(4) 0.040(2) 0.007(2) 0.009(2) -0.006(3)
N8 0.060(3) 0.066(5) 0.024(2) -0.010(2) -0.010(2) 0.007(3)
O1 0.050(2) 0.122(6) 0.030(2) -0.003(3) 0.0060(17) -0.001(3)
O2 0.061(3) 0.092(5) 0.0244(19) 0.001(2) -0.0040(18) 0.015(3)
O1W 0.042(2) 0.088(5) 0.061(3) 0.000(3) 0.001(2) -0.005(3)
O3 0.058(3) 0.079(5) 0.064(3) -0.008(3) 0.010(2) -0.023(3)
O4 0.050(2) 0.097(5) 0.038(2) -0.021(3) 0.0004(18) 0.000(3)

loop_
_atom_type_symbol
_atom_type_description
_atom_type_scat_dispersion_real
_atom_type_scat_dispersion_imag
_atom_type_scat_source
C C 0.0181 0.0091 'International Tables Vol C Tables 4.2.6.8 and 6.1.1.4'
H H 0.0000 0.0000 'International Tables Vol C Tables 4.2.6.8 and 6.1.1.4'
N N 0.0311 0.0180 'International Tables Vol C Tables 4.2.6.8 and 6.1.1.4'
O O 0.0492 0.0322 'International Tables Vol C Tables 4.2.6.8 and 6.1.1.4'
Cd Cd 0.1185 4.6533 'International Tables Vol C Tables 4.2.6.8 and 6.1.1.4'

loop_
_geom_angle_atom_site_label_1
_geom_angle_atom_site_label_2
_geom_angle_atom_site_label_3
_geom_angle
_geom_angle_site_symmetry_1
_geom_angle_site_symmetry_3
N5 Cd1 N7 98.8(2) 4_565 1_445
N5 Cd1 N1 90.5(2) 4_565 .
N7 Cd1 N1 170.6(2) 1_445 .
N5 Cd1 O1W 108.5(2) 4_565 .
N7 Cd1 O1W 91.1(2) 1_445 .
N1 Cd1 O1W 85.4(2) . .
N5 Cd1 O2 145.17(18) 4_565 .
N7 Cd1 O2 86.19(19) 1_445 .
N1 Cd1 O2 86.4(2) . .
O1W Cd1 O2 105.81(19) . .
N5 Cd1 O1 90.80(17) 4_565 .
N7 Cd1 O1 88.1(2) 1_445 .
N1 Cd1 O1 92.4(2) . .
O1W Cd1 O1 160.57(17) . .
O2 Cd1 O1 54.76(16) . .
C2 C1 N3 121.6(5) . .
C2 C1 C6 117.3(5) . .
N3 C1 C6 121.1(5) . .
C3 C2 C1 121.0(5) . .
C3 C2 H29 119.5 . .
C1 C2 H29 119.5 . .
C4 C3 C2 120.4(5) . .
C4 C3 H28 119.8 . .
C2 C3 H28 119.8 . .
C3 C4 C5 118.9(5) . .
C3 C4 N4 120.3(5) . .
C5 C4 N4 120.7(5) . .
C6 C5 C4 120.5(5) . .
C6 C5 H26 119.7 . .
C4 C5 H26 119.7 . .
C5 C6 C1 121.5(5) . .
C5 C6 H25 119.2 . .
C1 C6 H25 119.2 . .
C8 C7 N4 107.3(5) . .
C8 C7 H30 126.3 . .
N4 C7 H30 126.3 . .
C7 C8 N5 109.6(5) . .
C7 C8 H31 125.2 . .
N5 C8 H31 125.2 . .
N5 C9 N4 110.5(5) . .
N5 C9 H32 124.7 . .
N4 C9 H32 124.7 . .
C11 C10 C15 119.2(6) . .
C11 C10 N3 121.2(6) . .
C15 C10 N3 119.6(6) . .
C10 C11 C12 120.3(7) . .
C10 C11 H22 119.8 . .
C12 C11 H22 119.8 . .
C13 C12 C11 119.9(7) . .
C13 C12 H23 120.0 . .
C11 C12 H23 120.0 . .
C12 C13 C14 119.8(6) . .
C12 C13 N2 120.0(7) . .
C14 C13 N2 120.2(6) . .
C15 C14 C13 119.9(7) . .
C15 C14 H20 120.0 . .
C13 C14 H20 120.0 . .
C10 C15 C14 120.7(7) . .
C10 C15 H19 119.6 . .
C14 C15 H19 119.6 . .
C17 C16 N2 104.9(8) . .
C17 C16 H16 127.6 . .
N2 C16 H16 127.6 . .
N1 C17 C16 111.3(7) . .
N1 C17 H17 124.3 . .
C16 C17 H17 124.3 . .
N1 C18 N2 111.5(8) . .
N1 C18 H15 124.3 . .
N2 C18 H15 124.3 . .
C20 C19 C24 120.5(6) . .
C20 C19 N3 121.2(6) . .
C24 C19 N3 118.3(7) . .
C19 C20 C21 121.4(6) . .
C19 C20 H35 119.3 . .
C21 C20 H35 119.3 . .
C22 C21 C20 117.9(7) . .
C22 C21 H36 121.1 . .
C20 C21 H36 121.1 . .
C23 C22 C21 121.5(6) . .
C23 C22 N6 120.1(6) . .
C21 C22 N6 118.4(7) . .
C22 C23 C24 120.4(6) . .
C22 C23 H38 119.8 . .
C24 C23 H38 119.8 . .
C23 C24 C19 118.2(7) . .
C23 C24 H33 120.9 . .
C19 C24 H33 120.9 . .
C26 C25 N6 105.7(8) . .
C26 C25 H40 127.2 . .
N6 C25 H40 127.2 . .
C25 C26 N7 110.9(7) . .
C25 C26 H41 124.5 . .
N7 C26 H41 124.5 . .
N7 C27 N6 110.8(7) . .
N7 C27 H39 124.6 . .
N6 C27 H39 124.6 . .
C29 C28 C33 118.5(6) . .
C29 C28 C41 119.0(6) . .
C33 C28 C41 122.4(7) . .
C30 C29 C28 123.4(7) . .
C30 C29 H13 118.3 . .
C28 C29 H13 118.3 . .
C29 C30 C31 118.5(8) . .
C29 C30 H12 120.8 . .
C31 C30 H12 120.8 . .
C32 C31 C30 120.5(6) . .
C32 C31 H11 119.8 . .
C30 C31 H11 119.8 . .
C31 C32 C33 121.6(6) . .
C31 C32 H10 119.2 . .
C33 C32 H10 119.2 . .
N8 C33 C28 121.1(5) . .
N8 C33 C32 121.5(6) . .
C28 C33 C32 117.4(6) . .
N8 C34 C35 115.9(6) . .
N8 C34 H8A 108.3 . .
C35 C34 H8A 108.3 . .
N8 C34 H8B 108.3 . .
C35 C34 H8B 108.3 . .
H8A C34 H8B 107.4 . .
C36 C35 C40 117.7(6) . .
C36 C35 C34 119.3(6) . .
C40 C35 C34 123.0(6) . .
C37 C36 C35 121.3(6) . .
C37 C36 H5 119.4 . .
C35 C36 H5 119.4 . .
C36 C37 C38 121.0(6) . .
C36 C37 H4 119.5 . .
C38 C37 H4 119.5 . .
C39 C38 C37 117.4(6) . .
C39 C38 C42 120.3(6) . .
C37 C38 C42 122.0(5) . .
C40 C39 C38 121.6(6) . .
C40 C39 H2 119.2 . .
C38 C39 H2 119.2 . .
C39 C40 C35 121.0(6) . .
C39 C40 H1 119.5 . .
C35 C40 H1 119.5 . .
O2 C41 O1 120.8(6) . .
O2 C41 C28 120.0(6) . .
O1 C41 C28 119.2(7) . .
O3 C42 O4 123.4(7) . .
O3 C42 C38 118.8(6) . .
O4 C42 C38 117.8(6) . .
C18 N1 C17 104.9(7) . .
C18 N1 Cd1 123.9(6) . .
C17 N1 Cd1 129.9(5) . .
C18 N2 C16 107.4(6) . .
C18 N2 C13 125.1(7) . .
C16 N2 C13 127.4(7) . .
C1 N3 C10 122.2(5) . .
C1 N3 C19 119.5(5) . .
C10 N3 C19 117.2(4) . .
C9 N4 C7 106.7(5) . .
C9 N4 C4 125.5(5) . .
C7 N4 C4 127.8(5) . .
C9 N5 C8 105.8(5) . .
C9 N5 Cd1 129.0(4) . 4_666
C8 N5 Cd1 124.4(4) . 4_666
C27 N6 C25 107.4(6) . .
C27 N6 C22 125.5(6) . .
C25 N6 C22 127.2(7) . .
C27 N7 C26 105.3(6) . .
C27 N7 Cd1 123.4(5) . 1_665
C26 N7 Cd1 125.7(4) . 1_665
C33 N8 C34 123.0(6) . .
C41 O1 Cd1 87.8(4) . .
C41 O2 Cd1 96.4(4) . .
Cd1 O1W H1WA 122(7) . .
Cd1 O1W H1WB 98.6(18) . .
H1WA O1W H1WB 108(3) . .

loop_
_geom_bond_atom_site_label_1
_geom_bond_atom_site_label_2
_geom_bond_distance
_geom_bond_site_symmetry_2
Cd1 N5 2.248(5) 4_565
Cd1 N7 2.292(6) 1_445
Cd1 N1 2.301(7) .
Cd1 O1W 2.306(6) .
Cd1 O2 2.316(4) .
Cd1 O1 2.496(5) .
C1 C2 1.396(8) .
C1 N3 1.398(7) .
C1 C6 1.403(8) .
C2 C3 1.395(9) .
C2 H29 0.9300 .
C3 C4 1.382(8) .
C3 H28 0.9300 .
C4 C5 1.394(8) .
C4 N4 1.409(7) .
C5 C6 1.375(9) .
C5 H26 0.9300 .
C6 H25 0.9300 .
C7 C8 1.335(8) .
C7 N4 1.375(8) .
C7 H30 0.9300 .
C8 N5 1.386(8) .
C8 H31 0.9300 .
C9 N5 1.328(8) .
C9 N4 1.361(7) .
C9 H32 0.9300 .
C10 C11 1.371(11) .
C10 C15 1.380(10) .
C10 N3 1.414(7) .
C11 C12 1.399(9) .
C11 H22 0.9300 .
C12 C13 1.370(10) .
C12 H23 0.9300 .
C13 C14 1.382(11) .
C13 N2 1.436(7) .
C14 C15 1.381(10) .
C14 H20 0.9300 .
C15 H19 0.9300 .
C16 C17 1.365(11) .
C16 N2 1.365(10) .
C16 H16 0.9300 .
C17 N1 1.347(11) .
C17 H17 0.9300 .
C18 N1 1.326(9) .
C18 N2 1.343(11) .
C18 H15 0.9300 .
C19 C20 1.356(11) .
C19 C24 1.401(10) .
C19 N3 1.443(7) .
C20 C21 1.398(9) .
C20 H35 0.9300 .
C21 C22 1.381(10) .
C21 H36 0.9300 .
C22 C23 1.366(10) .
C22 N6 1.435(7) .
C23 C24 1.394(9) .
C23 H38 0.9300 .
C24 H33 0.9300 .
C25 C26 1.356(11) .
C25 N6 1.363(10) .
C25 H40 0.9300 .
C26 N7 1.356(10) .
C26 H41 0.9300 .
C27 N7 1.328(8) .
C27 N6 1.355(10) .
C27 H39 0.9300 .
C28 C29 1.383(11) .
C28 C33 1.422(8) .
C28 C41 1.491(9) .
C29 C30 1.364(10) .
C29 H13 0.9300 .
C30 C31 1.399(11) .
C30 H12 0.9300 .
C31 C32 1.360(11) .
C31 H11 0.9300 .
C32 C33 1.422(8) .
C32 H10 0.9300 .
C33 N8 1.373(9) .
C34 N8 1.448(9) .
C34 C35 1.515(9) .
C34 H8A 0.9700 .
C34 H8B 0.9700 .
C35 C36 1.382(8) .
C35 C40 1.393(9) .
C36 C37 1.379(9) .
C36 H5 0.9300 .
C37 C38 1.389(9) .
C37 H4 0.9300 .
C38 C39 1.389(8) .
C38 C42 1.508(9) .
C39 C40 1.368(9) .
C39 H2 0.9300 .
C40 H1 0.9300 .
C41 O2 1.271(9) .
C41 O1 1.281(8) .
C42 O3 1.248(9) .
C42 O4 1.270(8) .
N5 Cd1 2.248(5) 4_666
N7 Cd1 2.292(6) 1_665
O1W H1WA 0.85(2) .
O1W H1WB 0.83(2) .

loop_
_geom_torsion_atom_site_label_1
_geom_torsion_atom_site_label_2
_geom_torsion_atom_site_label_3
_geom_torsion_atom_site_label_4
_geom_torsion
_geom_torsion_site_symmetry_1
_geom_torsion_site_symmetry_4
N3 C1 C2 C3 177.8(8) . .
C6 C1 C2 C3 -4.3(12) . .
C1 C2 C3 C4 6.1(14) . .
C2 C3 C4 C5 -4.2(13) . .
C2 C3 C4 N4 179.9(7) . .
C3 C4 C5 C6 0.6(12) . .
N4 C4 C5 C6 176.6(7) . .
C4 C5 C6 C1 1.0(13) . .
C2 C1 C6 C5 0.8(12) . .
N3 C1 C6 C5 178.7(7) . .
N4 C7 C8 N5 1.3(10) . .
C15 C10 C11 C12 -2.2(11) . .
N3 C10 C11 C12 176.6(7) . .
C10 C11 C12 C13 4.3(12) . .
C11 C12 C13 C14 -3.4(12) . .
C11 C12 C13 N2 178.6(7) . .
C12 C13 C14 C15 0.6(12) . .
N2 C13 C14 C15 178.5(7) . .
C11 C10 C15 C14 -0.6(11) . .
N3 C10 C15 C14 -179.5(7) . .
C13 C14 C15 C10 1.5(13) . .
N2 C16 C17 N1 1.4(9) . .
C24 C19 C20 C21 -2.0(10) . .
N3 C19 C20 C21 177.5(6) . .
C19 C20 C21 C22 1.8(10) . .
C20 C21 C22 C23 0.2(10) . .
C20 C21 C22 N6 -179.9(6) . .
C21 C22 C23 C24 -2.0(10) . .
N6 C22 C23 C24 178.1(6) . .
C22 C23 C24 C19 1.7(10) . .
C20 C19 C24 C23 0.3(10) . .
N3 C19 C24 C23 -179.3(6) . .
N6 C25 C26 N7 -0.2(9) . .
C33 C28 C29 C30 -1.7(11) . .
C41 C28 C29 C30 -179.4(7) . .
C28 C29 C30 C31 -0.5(12) . .
C29 C30 C31 C32 0.7(11) . .
C30 C31 C32 C33 1.2(11) . .
C29 C28 C33 N8 -177.9(6) . .
C41 C28 C33 N8 -0.3(10) . .
C29 C28 C33 C32 3.5(9) . .
C41 C28 C33 C32 -178.9(6) . .
C31 C32 C33 N8 178.0(7) . .
C31 C32 C33 C28 -3.3(10) . .
N8 C34 C35 C36 -175.8(7) . .
N8 C34 C35 C40 6.9(11) . .
C40 C35 C36 C37 -2.8(11) . .
C34 C35 C36 C37 179.7(7) . .
C35 C36 C37 C38 1.2(12) . .
C36 C37 C38 C39 0.0(11) . .
C36 C37 C38 C42 -174.8(7) . .
C37 C38 C39 C40 0.5(11) . .
C42 C38 C39 C40 175.4(7) . .
C38 C39 C40 C35 -2.2(11) . .
C36 C35 C40 C39 3.3(11) . .
C34 C35 C40 C39 -179.3(7) . .
C29 C28 C41 O2 164.8(7) . .
C33 C28 C41 O2 -12.8(11) . .
C29 C28 C41 O1 -16.8(10) . .
C33 C28 C41 O1 165.6(7) . .
C39 C38 C42 O3 15.4(11) . .
C37 C38 C42 O3 -169.9(8) . .
C39 C38 C42 O4 -163.4(7) . .
C37 C38 C42 O4 11.3(11) . .
N2 C18 N1 C17 -0.7(9) . .
N2 C18 N1 Cd1 -168.5(5) . .
C16 C17 N1 C18 -0.4(9) . .
C16 C17 N1 Cd1 166.4(5) . .
N5 Cd1 N1 C18 -90.0(6) 4_565 .
N7 Cd1 N1 C18 93.2(14) 1_445 .
O1W Cd1 N1 C18 161.5(6) . .
O2 Cd1 N1 C18 55.2(6) . .
O1 Cd1 N1 C18 0.8(6) . .
N5 Cd1 N1 C17 105.4(7) 4_565 .
N7 Cd1 N1 C17 -71.4(15) 1_445 .
O1W Cd1 N1 C17 -3.1(6) . .
O2 Cd1 N1 C17 -109.3(7) . .
O1 Cd1 N1 C17 -163.8(6) . .
N1 C18 N2 C16 1.6(9) . .
N1 C18 N2 C13 179.8(6) . .
C17 C16 N2 C18 -1.7(9) . .
C17 C16 N2 C13 -179.9(6) . .
C12 C13 N2 C18 -41.5(10) . .
C14 C13 N2 C18 140.6(8) . .
C12 C13 N2 C16 136.4(8) . .
C14 C13 N2 C16 -41.6(11) . .
C2 C1 N3 C10 -13.3(12) . .
C6 C1 N3 C10 168.9(7) . .
C2 C1 N3 C19 154.4(7) . .
C6 C1 N3 C19 -23.4(11) . .
C11 C10 N3 C1 -52.7(11) . .
C15 C10 N3 C1 126.1(7) . .
C11 C10 N3 C19 139.3(7) . .
C15 C10 N3 C19 -41.8(10) . .
C20 C19 N3 C1 -48.1(9) . .
C24 C19 N3 C1 131.5(7) . .
C20 C19 N3 C10 120.2(7) . .
C24 C19 N3 C10 -60.2(9) . .
N5 C9 N4 C7 -0.3(9) . .
N5 C9 N4 C4 178.4(7) . .
C8 C7 N4 C9 -0.6(10) . .
C8 C7 N4 C4 -179.3(8) . .
C3 C4 N4 C9 14.6(12) . .
C5 C4 N4 C9 -161.3(7) . .
C3 C4 N4 C7 -167.0(8) . .
C5 C4 N4 C7 17.1(13) . .
N4 C9 N5 C8 1.1(9) . .
N4 C9 N5 Cd1 -168.6(5) . 4_666
C7 C8 N5 C9 -1.5(10) . .
C7 C8 N5 Cd1 168.8(6) . 4_666
N7 C27 N6 C25 -0.5(7) . .
N7 C27 N6 C22 178.8(5) . .
C26 C25 N6 C27 0.4(8) . .
C26 C25 N6 C22 -178.8(6) . .
C23 C22 N6 C27 156.1(6) . .
C21 C22 N6 C27 -23.8(8) . .
C23 C22 N6 C25 -24.7(9) . .
C21 C22 N6 C25 155.3(7) . .
N6 C27 N7 C26 0.4(7) . .
N6 C27 N7 Cd1 -154.4(4) . 1_665
C25 C26 N7 C27 -0.1(8) . .
C25 C26 N7 Cd1 153.9(5) . 1_665
C28 C33 N8 C34 169.3(6) . .
C32 C33 N8 C34 -12.2(10) . .
C35 C34 N8 C33 86.2(9) . .
O2 C41 O1 Cd1 -4.7(7) . .
C28 C41 O1 Cd1 176.8(6) . .
N5 Cd1 O1 C41 177.2(5) 4_565 .
N7 Cd1 O1 C41 -84.0(5) 1_445 .
N1 Cd1 O1 C41 86.6(5) . .
O1W Cd1 O1 C41 3.9(9) . .
O2 Cd1 O1 C41 2.7(4) . .
O1 C41 O2 Cd1 5.1(8) . .
C28 C41 O2 Cd1 -176.4(6) . .
N5 Cd1 O2 C41 -12.4(7) 4_565 .
N7 Cd1 O2 C41 87.6(5) 1_445 .
N1 Cd1 O2 C41 -98.2(5) . .
O1W Cd1 O2 C41 177.6(4) . .
O1 Cd1 O2 C41 -2.8(4) . .
